data_4076307
loop_
_publ_author_name
'Grelaud, Guillaume'
'Cador, Olivier'
'Roisnel, Thierry'
'Argouarch, Gilles'
'Cifuentes, Marie P.'
'Humphrey, Mark G.'
'Paul, Fr\'ed\'eric'

_publ_section_title
;
 Triphenylamine Derivatives with Para-Disposed Pendant Electron-Rich
 Organoiron Alkynyl Substituents: Defining the Magnetic Interactions in a
 Trinuclear Iron(III) Trication
;
_journal_issue 5
_journal_name_full Organometallics
_journal_page_first 1635
_journal_paper_doi 10.1021/om2006358
_journal_volume 31
_journal_year 2012
_chemical_compound_source 'synthesis as described'
_chemical_formula_moiety 'C56 H53 Fe N P2'
_chemical_formula_sum 'C56 H53 Fe N P2'
_chemical_formula_weight 857.78
_chemical_name_systematic
;
 ?
;
_space_group_IT_number 14
_symmetry_cell_setting monoclinic
_symmetry_Int_Tables_number 14
_symmetry_space_group_name_Hall '-P 2yab'
_symmetry_space_group_name_H-M 'P 1 21/a 1'
_atom_sites_solution_hydrogens geom
_atom_sites_solution_primary direct
_atom_sites_solution_secondary difmap
_cell_angle_alpha 90
_cell_angle_beta 104.140(3)
_cell_angle_gamma 90
_cell_formula_units_Z 4
_cell_length_a 10.7646(4)
_cell_length_b 32.2519(8)
_cell_length_c 13.6095(5)
_cell_measurement_reflns_used 95551
_cell_measurement_temperature 120(2)
_cell_measurement_theta_max 27.485
_cell_measurement_theta_min 2.91
_cell_measurement_wavelength 0.71073
_cell_volume 4581.8(3)
_computing_cell_refinement 'Dirax/lsq (Duisenberg & Schreurs, 1989-2000)'
_computing_data_collection 'Collect (Bruker AXS BV, 1997-2004)'
_computing_data_reduction 'EvalCCD (Duisenberg & Schreurs 1990-2000)'
_computing_molecular_graphics 'Ortep-3 for Windows (Farrugia, 1997)'
_computing_publication_material 'WinGX publication routines (Farrugia, 1999)'
_computing_structure_refinement 'SHELXL-97 (Sheldrick, 1997)'
_computing_structure_solution 'SIR97 (Altomare et al., 1999)'
_diffrn_ambient_temperature 120(2)
_diffrn_detector 'CCD plate'
_diffrn_detector_area_resol_mean 9
_diffrn_measured_fraction_theta_full 0.987
_diffrn_measured_fraction_theta_max 0.987
_diffrn_measurement_device '95mm CCD camera on \k-goniostat'
_diffrn_measurement_device_type KappaCCD
_diffrn_measurement_method 'CCD rotation images, thick slices'
_diffrn_orient_matrix_type 'by Bruker AXS Collect from scalepack cell'
_diffrn_orient_matrix_UB_11 0.943282E-1
_diffrn_orient_matrix_UB_12 -0.52701E-2
_diffrn_orient_matrix_UB_13 0.21727E-1
_diffrn_orient_matrix_UB_21 0.99405E-2
_diffrn_orient_matrix_UB_22 0.104525E-1
_diffrn_orient_matrix_UB_23 -0.668691E-1
_diffrn_orient_matrix_UB_31 0.136896E-1
_diffrn_orient_matrix_UB_32 0.28724E-1
_diffrn_orient_matrix_UB_33 0.283196E-1
_diffrn_radiation_monochromator graphite
_diffrn_radiation_probe x-ray
_diffrn_radiation_type MoK\a
_diffrn_radiation_wavelength 0.71073
_diffrn_reflns_av_R_equivalents 0.0606
_diffrn_reflns_av_unetI/netI 0.0975
_diffrn_reflns_limit_h_max 13
_diffrn_reflns_limit_h_min -8
_diffrn_reflns_limit_k_max 41
_diffrn_reflns_limit_k_min -41
_diffrn_reflns_limit_l_max 17
_diffrn_reflns_limit_l_min -17
_diffrn_reflns_number 39491
_diffrn_reflns_theta_full 27.5
_diffrn_reflns_theta_max 27.5
_diffrn_reflns_theta_min 3.52
_diffrn_source 'Enraf Nonius FR590'
_exptl_absorpt_coefficient_mu 0.437
_exptl_absorpt_correction_T_max 0.983
_exptl_absorpt_correction_T_min 0.782
_exptl_absorpt_correction_type multi-scan
_exptl_absorpt_process_details
;
  [Sheldrick, G.M. (2002). SADABS Bruker AXS Inc., Madison, Wisconsin, USA]
;
_exptl_crystal_colour orange
_exptl_crystal_density_diffrn 1.244
_exptl_crystal_density_method 'not measured'
_exptl_crystal_description blade
_exptl_crystal_F_000 1808
_exptl_crystal_size_max 0.54
_exptl_crystal_size_mid 0.3
_exptl_crystal_size_min 0.04
_platon_squeeze_details
;
;
_refine_diff_density_max 0.71
_refine_diff_density_min -0.304
_refine_diff_density_rms 0.076
_refine_ls_extinction_method none
_refine_ls_goodness_of_fit_ref 1.036
_refine_ls_hydrogen_treatment constr
_refine_ls_matrix_type full
_refine_ls_number_parameters 546
_refine_ls_number_reflns 10384
_refine_ls_number_restraints 0
_refine_ls_restrained_S_all 1.036
_refine_ls_R_factor_all 0.0926
_refine_ls_R_factor_gt 0.0513
_refine_ls_shift/su_max 0
_refine_ls_shift/su_mean 0
_refine_ls_structure_factor_coef Fsqd
_refine_ls_weighting_details 'calc w=1/[\s^2^(Fo^2^)+(0.0700P)^2^+0.0000P] where P=(Fo^2^+2Fc^2^)/3'
_refine_ls_weighting_scheme calc
_refine_ls_wR_factor_gt 0.1244
_refine_ls_wR_factor_ref 0.133
_reflns_number_gt 6667
_reflns_number_total 10384
_reflns_threshold_expression >2sigma(I)
_cod_data_source_file om2006358_si_001.cif
_cod_data_source_block GG51
_cod_original_sg_symbol_H-M 'P 21/a'
_cod_database_code 4076307

loop_
_symmetry_equiv_pos_as_xyz
'x, y, z'
'-x+1/2, y+1/2, -z'
'-x, -y, -z'
'x-1/2, -y-1/2, z'

loop_
_atom_site_label
_atom_site_type_symbol
_atom_site_fract_x
_atom_site_fract_y
_atom_site_fract_z
_atom_site_U_iso_or_equiv
_atom_site_adp_type
_atom_site_occupancy
_atom_site_symmetry_multiplicity
_atom_site_calc_flag
_atom_site_refinement_flags
Fe1 Fe 0.55539(3) 0.113262(10) 0.23820(2) 0.01442(11) Uani 1 1 d .
P1 P 0.39963(6) 0.096565(19) 0.30611(5) 0.01629(16) Uani 1 1 d .
P2 P 0.67228(6) 0.072750(18) 0.35111(5) 0.01663(16) Uani 1 1 d .
C1 C 0.4879(2) 0.15749(7) 0.12339(17) 0.0180(6) Uani 1 1 d .
C2 C 0.4427(2) 0.11696(7) 0.08684(17) 0.0185(6) Uani 1 1 d .
C3 C 0.5510(2) 0.09096(7) 0.09009(17) 0.0178(6) Uani 1 1 d .
C4 C 0.6632(2) 0.11529(7) 0.12680(17) 0.0178(5) Uani 1 1 d .
C5 C 0.6262(2) 0.15613(7) 0.14687(17) 0.0176(6) Uani 1 1 d .
C6 C 0.4099(3) 0.19547(7) 0.1294(2) 0.0238(6) Uani 1 1 d .
H6A H 0.4326 0.2063 0.1988 0.036 Uiso 1 1 calc R
H6B H 0.3186 0.1883 0.1107 0.036 Uiso 1 1 calc R
H6C H 0.4274 0.2166 0.0828 0.036 Uiso 1 1 calc R
C7 C 0.3063(3) 0.10573(8) 0.03747(19) 0.0243(6) Uani 1 1 d .
H7A H 0.2961 0.1027 -0.0357 0.036 Uiso 1 1 calc R
H7B H 0.2492 0.1277 0.0502 0.036 Uiso 1 1 calc R
H7C H 0.2846 0.0795 0.0657 0.036 Uiso 1 1 calc R
C8 C 0.5456(3) 0.04871(7) 0.04274(19) 0.0242(6) Uani 1 1 d .
H8A H 0.5777 0.0503 -0.0186 0.036 Uiso 1 1 calc R
H8B H 0.4567 0.0389 0.025 0.036 Uiso 1 1 calc R
H8C H 0.5987 0.0294 0.0909 0.036 Uiso 1 1 calc R
C9 C 0.7976(3) 0.10197(8) 0.1262(2) 0.0252(6) Uani 1 1 d .
H9A H 0.8236 0.1156 0.07 0.038 Uiso 1 1 calc R
H9B H 0.7998 0.0718 0.1177 0.038 Uiso 1 1 calc R
H9C H 0.8565 0.1099 0.1904 0.038 Uiso 1 1 calc R
C10 C 0.7128(3) 0.19266(7) 0.17513(19) 0.0228(6) Uani 1 1 d .
H10A H 0.8002 0.1831 0.2051 0.034 Uiso 1 1 calc R
H10B H 0.6832 0.2098 0.2244 0.034 Uiso 1 1 calc R
H10C H 0.7119 0.2091 0.1144 0.034 Uiso 1 1 calc R
C11 C 0.4656(2) 0.08512(8) 0.44320(17) 0.0221(6) Uani 1 1 d .
H11A H 0.4551 0.1098 0.4837 0.027 Uiso 1 1 calc R
H11B H 0.4167 0.062 0.4636 0.027 Uiso 1 1 calc R
C12 C 0.6080(3) 0.07338(8) 0.46584(19) 0.0247(6) Uani 1 1 d .
H12A H 0.6197 0.0456 0.4977 0.03 Uiso 1 1 calc R
H12B H 0.6579 0.0934 0.5151 0.03 Uiso 1 1 calc R
C13 C 0.2787(2) 0.13693(7) 0.30214(18) 0.0187(6) Uani 1 1 d .
C14 C 0.3069(3) 0.17136(8) 0.3654(2) 0.0240(6) Uani 1 1 d .
H14 H 0.3831 0.1716 0.4183 0.029 Uiso 1 1 calc R
C15 C 0.2253(3) 0.20524(8) 0.3524(2) 0.0327(7) Uani 1 1 d .
H15 H 0.2458 0.2285 0.3963 0.039 Uiso 1 1 calc R
C16 C 0.1133(3) 0.20531(9) 0.2753(2) 0.0372(8) Uani 1 1 d .
H16 H 0.0579 0.2287 0.2656 0.045 Uiso 1 1 calc R
C17 C 0.0832(3) 0.17116(9) 0.2129(2) 0.0318(7) Uani 1 1 d .
H17 H 0.0064 0.1709 0.1606 0.038 Uiso 1 1 calc R
C18 C 0.1649(3) 0.13711(8) 0.22640(19) 0.0235(6) Uani 1 1 d .
H18 H 0.1429 0.1136 0.1835 0.028 Uiso 1 1 calc R
C19 C 0.2992(2) 0.04980(7) 0.27077(18) 0.0182(6) Uani 1 1 d .
C20 C 0.1956(3) 0.04203(8) 0.3127(2) 0.0248(6) Uani 1 1 d .
H20 H 0.1673 0.063 0.3511 0.03 Uiso 1 1 calc R
C21 C 0.1339(3) 0.00429(9) 0.2990(2) 0.0321(7) Uani 1 1 d .
H21 H 0.0629 -0.0003 0.3275 0.038 Uiso 1 1 calc R
C22 C 0.1736(3) -0.02670(9) 0.2448(2) 0.0351(7) Uani 1 1 d .
H22 H 0.1326 -0.053 0.2379 0.042 Uiso 1 1 calc R
C23 C 0.2747(3) -0.01924(8) 0.1998(2) 0.0340(7) Uani 1 1 d .
H23 H 0.3011 -0.0402 0.1603 0.041 Uiso 1 1 calc R
C24 C 0.3368(3) 0.01881(7) 0.21281(19) 0.0239(6) Uani 1 1 d .
H24 H 0.4056 0.0238 0.1819 0.029 Uiso 1 1 calc R
C25 C 0.6830(2) 0.01755(7) 0.32092(18) 0.0195(6) Uani 1 1 d .
C26 C 0.6024(3) -0.01208(8) 0.3464(2) 0.0300(7) Uani 1 1 d .
H26 H 0.548 -0.0043 0.3887 0.036 Uiso 1 1 calc R
C27 C 0.5992(3) -0.05264(8) 0.3117(2) 0.0373(8) Uani 1 1 d .
H27 H 0.5434 -0.0723 0.3303 0.045 Uiso 1 1 calc R
C28 C 0.6770(3) -0.06407(8) 0.2507(2) 0.0395(8) Uani 1 1 d .
H28 H 0.6739 -0.0916 0.2256 0.047 Uiso 1 1 calc R
C29 C 0.7598(3) -0.03584(8) 0.2254(2) 0.0347(8) Uani 1 1 d .
H29 H 0.814 -0.044 0.1831 0.042 Uiso 1 1 calc R
C30 C 0.7643(3) 0.00486(8) 0.26189(19) 0.0261(6) Uani 1 1 d .
H30 H 0.8237 0.024 0.246 0.031 Uiso 1 1 calc R
C31 C 0.8418(2) 0.08409(7) 0.40997(17) 0.0188(6) Uani 1 1 d .
C32 C 0.9173(3) 0.05581(8) 0.47607(19) 0.0270(6) Uani 1 1 d .
H32 H 0.8839 0.0293 0.4857 0.032 Uiso 1 1 calc R
C33 C 1.0411(3) 0.06622(9) 0.5278(2) 0.0324(7) Uani 1 1 d .
H33 H 1.0913 0.0468 0.5731 0.039 Uiso 1 1 calc R
C34 C 1.0924(3) 0.10461(8) 0.51437(19) 0.0279(6) Uani 1 1 d .
H34 H 1.177 0.1116 0.5504 0.033 Uiso 1 1 calc R
C35 C 1.0185(3) 0.13261(8) 0.44766(19) 0.0255(6) Uani 1 1 d .
H35 H 1.0535 0.1588 0.4368 0.031 Uiso 1 1 calc R
C36 C 0.8940(2) 0.12283(7) 0.39656(18) 0.0199(6) Uani 1 1 d .
H36 H 0.8437 0.1426 0.3522 0.024 Uiso 1 1 calc R
C37 C 0.5952(2) 0.15310(7) 0.34345(17) 0.0158(5) Uani 1 1 d .
C38 C 0.6217(2) 0.17882(7) 0.41016(18) 0.0180(6) Uani 1 1 d .
C39 C 0.6558(2) 0.20774(7) 0.49368(17) 0.0166(5) Uani 1 1 d .
C40 C 0.7726(2) 0.20439(8) 0.56590(19) 0.0224(6) Uani 1 1 d .
H40 H 0.8303 0.1828 0.5594 0.027 Uiso 1 1 calc R
C41 C 0.8063(3) 0.23158(8) 0.64629(19) 0.0262(6) Uani 1 1 d .
H41 H 0.8857 0.2284 0.6949 0.031 Uiso 1 1 calc R
C42 C 0.7238(3) 0.26376(8) 0.65615(19) 0.0234(6) Uani 1 1 d .
C43 C 0.6079(2) 0.26765(8) 0.58626(18) 0.0215(6) Uani 1 1 d .
H43 H 0.5512 0.2895 0.5929 0.026 Uiso 1 1 calc R
C44 C 0.5732(2) 0.23977(7) 0.50576(18) 0.0192(6) Uani 1 1 d .
H44 H 0.4926 0.2426 0.4586 0.023 Uiso 1 1 calc R
N45 N 0.7585(2) 0.29265(7) 0.73871(16) 0.0287(6) Uani 1 1 d .
C46 C 0.8751(3) 0.31456(7) 0.75563(19) 0.0220(6) Uani 1 1 d .
C47 C 0.9354(3) 0.32111(8) 0.67729(19) 0.0233(6) Uani 1 1 d .
H47 H 0.896 0.3118 0.6108 0.028 Uiso 1 1 calc R
C48 C 1.0526(3) 0.34112(7) 0.6959(2) 0.0274(6) Uani 1 1 d .
H48 H 1.0934 0.3451 0.6422 0.033 Uiso 1 1 calc R
C49 C 1.1112(3) 0.35554(8) 0.7923(2) 0.0286(7) Uani 1 1 d .
H49 H 1.1918 0.3692 0.8048 0.034 Uiso 1 1 calc R
C50 C 1.0506(3) 0.34977(8) 0.8693(2) 0.0263(6) Uani 1 1 d .
H50 H 1.0897 0.3597 0.9354 0.032 Uiso 1 1 calc R
C51 C 0.9332(3) 0.32974(8) 0.85211(19) 0.0241(6) Uani 1 1 d .
H51 H 0.8923 0.3263 0.906 0.029 Uiso 1 1 calc R
C52 C 0.6683(3) 0.30026(8) 0.79694(19) 0.0253(6) Uani 1 1 d .
C53 C 0.6295(3) 0.26838(9) 0.8506(2) 0.0351(7) Uani 1 1 d .
H53 H 0.6635 0.2413 0.8489 0.042 Uiso 1 1 calc R
C54 C 0.5403(3) 0.27622(11) 0.9073(2) 0.0450(9) Uani 1 1 d .
H54 H 0.5149 0.2544 0.9449 0.054 Uiso 1 1 calc R
C55 C 0.4887(3) 0.31490(11) 0.9096(2) 0.0464(9) Uani 1 1 d .
H55 H 0.4274 0.3199 0.948 0.056 Uiso 1 1 calc R
C56 C 0.5266(3) 0.34647(10) 0.8556(3) 0.0449(9) Uani 1 1 d .
H56 H 0.4916 0.3734 0.8573 0.054 Uiso 1 1 calc R
C57 C 0.6146(3) 0.33956(9) 0.7992(2) 0.0332(7) Uani 1 1 d .
H57 H 0.6389 0.3616 0.7616 0.04 Uiso 1 1 calc R

loop_
_atom_site_aniso_label
_atom_site_aniso_U_11
_atom_site_aniso_U_22
_atom_site_aniso_U_33
_atom_site_aniso_U_23
_atom_site_aniso_U_13
_atom_site_aniso_U_12
Fe1 0.0195(2) 0.01089(18) 0.01239(19) -0.00142(14) 0.00293(15) -0.00094(15)
P1 0.0197(3) 0.0142(3) 0.0148(3) -0.0022(3) 0.0039(3) -0.0018(3)
P2 0.0209(4) 0.0129(3) 0.0150(3) -0.0001(3) 0.0025(3) -0.0002(3)
C1 0.0251(15) 0.0137(12) 0.0136(12) 0.0019(10) 0.0019(11) 0.0022(11)
C2 0.0274(15) 0.0201(13) 0.0076(12) 0.0012(10) 0.0031(11) -0.0012(12)
C3 0.0263(15) 0.0148(12) 0.0120(12) 0.0002(10) 0.0038(11) 0.0009(12)
C4 0.0256(14) 0.0162(13) 0.0136(12) 0.0026(10) 0.0087(11) -0.0002(11)
C5 0.0264(15) 0.0136(12) 0.0146(12) 0.0021(10) 0.0084(11) 0.0013(11)
C6 0.0270(15) 0.0176(13) 0.0272(15) 0.0046(11) 0.0074(12) 0.0031(12)
C7 0.0277(15) 0.0259(15) 0.0167(13) -0.0008(11) 0.0004(12) -0.0021(12)
C8 0.0372(17) 0.0202(13) 0.0159(13) -0.0050(11) 0.0077(12) -0.0013(13)
C9 0.0299(16) 0.0227(14) 0.0257(15) 0.0025(11) 0.0118(13) 0.0023(12)
C10 0.0262(15) 0.0169(13) 0.0263(15) -0.0004(11) 0.0084(12) -0.0042(12)
C11 0.0283(15) 0.0250(14) 0.0126(13) -0.0016(11) 0.0043(12) -0.0024(12)
C12 0.0322(16) 0.0232(14) 0.0192(14) 0.0017(11) 0.0071(12) 0.0030(13)
C13 0.0233(14) 0.0145(12) 0.0205(13) -0.0002(11) 0.0094(12) -0.0004(11)
C14 0.0236(15) 0.0214(14) 0.0286(15) -0.0047(12) 0.0097(12) -0.0049(12)
C15 0.0338(17) 0.0171(14) 0.0527(19) -0.0088(13) 0.0213(16) -0.0030(13)
C16 0.0315(18) 0.0219(15) 0.065(2) 0.0135(15) 0.0239(17) 0.0091(14)
C17 0.0268(16) 0.0344(17) 0.0353(17) 0.0105(14) 0.0098(14) 0.0073(14)
C18 0.0258(15) 0.0233(14) 0.0232(14) 0.0020(11) 0.0096(12) 0.0001(12)
C19 0.0239(14) 0.0141(12) 0.0160(13) 0.0000(10) 0.0037(11) -0.0029(11)
C20 0.0276(16) 0.0220(14) 0.0250(15) -0.0034(11) 0.0068(13) -0.0037(12)
C21 0.0287(16) 0.0365(17) 0.0323(16) 0.0049(14) 0.0097(14) -0.0112(14)
C22 0.0421(19) 0.0212(15) 0.0371(17) -0.0027(13) 0.0003(15) -0.0123(14)
C23 0.0395(18) 0.0187(14) 0.0432(18) -0.0079(13) 0.0092(15) -0.0056(14)
C24 0.0275(15) 0.0174(13) 0.0268(15) -0.0044(11) 0.0069(12) -0.0042(12)
C25 0.0240(14) 0.0137(12) 0.0177(13) 0.0010(10) -0.0007(12) 0.0014(11)
C26 0.0327(16) 0.0192(14) 0.0362(17) 0.0032(12) 0.0051(14) -0.0022(13)
C27 0.044(2) 0.0178(15) 0.0429(19) 0.0062(13) -0.0037(16) -0.0049(14)
C28 0.054(2) 0.0140(14) 0.0381(18) -0.0048(13) -0.0132(17) 0.0064(15)
C29 0.049(2) 0.0259(16) 0.0248(16) -0.0044(13) 0.0004(14) 0.0179(15)
C30 0.0332(16) 0.0208(14) 0.0212(14) 0.0019(11) 0.0005(13) 0.0052(13)
C31 0.0207(14) 0.0183(13) 0.0153(13) -0.0012(10) 0.0003(11) 0.0012(11)
C32 0.0307(16) 0.0182(13) 0.0284(15) 0.0057(12) 0.0000(13) -0.0015(13)
C33 0.0278(16) 0.0301(16) 0.0324(16) 0.0094(13) -0.0057(14) 0.0054(14)
C34 0.0216(15) 0.0340(16) 0.0253(15) -0.0036(12) 0.0006(12) 0.0007(13)
C35 0.0266(15) 0.0235(14) 0.0268(15) -0.0030(12) 0.0073(13) -0.0025(13)
C36 0.0223(14) 0.0160(13) 0.0226(14) 0.0021(11) 0.0080(12) 0.0023(11)
C37 0.0179(13) 0.0129(12) 0.0168(13) 0.0021(10) 0.0048(11) -0.0011(11)
C38 0.0188(14) 0.0145(12) 0.0202(14) 0.0012(11) 0.0040(11) -0.0007(11)
C39 0.0237(14) 0.0127(12) 0.0132(13) -0.0005(10) 0.0044(11) -0.0045(11)
C40 0.0198(14) 0.0232(14) 0.0246(14) -0.0082(11) 0.0063(12) 0.0005(12)
C41 0.0225(15) 0.0307(15) 0.0234(14) -0.0057(12) 0.0019(12) -0.0041(13)
C42 0.0276(15) 0.0220(14) 0.0223(14) -0.0120(11) 0.0090(12) -0.0073(13)
C43 0.0236(15) 0.0165(13) 0.0251(14) -0.0035(11) 0.0072(12) -0.0019(12)
C44 0.0197(14) 0.0182(13) 0.0184(13) -0.0016(11) 0.0020(11) -0.0019(11)
N45 0.0262(13) 0.0320(13) 0.0291(13) -0.0201(10) 0.0091(11) -0.0096(11)
C46 0.0237(15) 0.0166(13) 0.0234(15) -0.0069(11) 0.0015(12) 0.0014(12)
C47 0.0283(15) 0.0239(14) 0.0168(14) -0.0053(11) 0.0037(12) -0.0009(13)
C48 0.0336(16) 0.0186(14) 0.0324(16) -0.0033(12) 0.0128(14) 0.0012(13)
C49 0.0230(15) 0.0231(15) 0.0379(17) -0.0085(13) 0.0040(14) -0.0030(13)
C50 0.0290(16) 0.0244(14) 0.0237(14) -0.0122(12) 0.0031(13) -0.0029(13)
C51 0.0278(15) 0.0245(14) 0.0191(14) -0.0075(11) 0.0039(12) -0.0008(13)
C52 0.0272(15) 0.0295(15) 0.0180(14) -0.0120(12) 0.0029(12) -0.0060(13)
C53 0.0429(19) 0.0325(17) 0.0284(16) -0.0024(13) 0.0060(15) -0.0029(15)
C54 0.054(2) 0.058(2) 0.0257(17) -0.0023(15) 0.0139(16) -0.0199(19)
C55 0.0362(19) 0.068(2) 0.0380(19) -0.0295(18) 0.0149(16) -0.0116(18)
C56 0.0354(19) 0.0381(18) 0.063(2) -0.0236(17) 0.0161(18) -0.0032(16)
C57 0.0338(17) 0.0275(16) 0.0399(18) -0.0092(13) 0.0122(15) -0.0085(14)

loop_
_atom_type_symbol
_atom_type_description
_atom_type_scat_dispersion_real
_atom_type_scat_dispersion_imag
_atom_type_scat_source
C C 0.0033 0.0016 'International Tables Vol C Tables 4.2.6.8 and 6.1.1.4'
H H 0 0 'International Tables Vol C Tables 4.2.6.8 and 6.1.1.4'
N N 0.0061 0.0033 'International Tables Vol C Tables 4.2.6.8 and 6.1.1.4'
Fe Fe 0.3463 0.8444 'International Tables Vol C Tables 4.2.6.8 and 6.1.1.4'
P P 0.1023 0.0942 'International Tables Vol C Tables 4.2.6.8 and 6.1.1.4'

loop_
_exptl_crystal_face_index_h
_exptl_crystal_face_index_k
_exptl_crystal_face_index_l
_exptl_crystal_face_perp_dist
-1 -13 -2 0.139
0 1 0 0.091
0 -1 0 0.13
-6 -1 -4 0.112
9 10 6 0.176
0 0 1 0.026
0 0 -1 0.021

loop_
_geom_angle_atom_site_label_1
_geom_angle_atom_site_label_2
_geom_angle_atom_site_label_3
_geom_angle
C37 Fe1 C1 94.30(9)
C37 Fe1 C5 87.35(9)
C1 Fe1 C5 39.94(9)
C37 Fe1 C2 131.75(9)
C1 Fe1 C2 39.79(9)
C5 Fe1 C2 66.22(9)
C37 Fe1 C4 117.19(10)
C1 Fe1 C4 66.40(9)
C5 Fe1 C4 39.14(9)
C2 Fe1 C4 65.66(10)
C37 Fe1 C3 153.32(9)
C1 Fe1 C3 66.63(9)
C5 Fe1 C3 66.02(9)
C2 Fe1 C3 39.24(9)
C4 Fe1 C3 39.12(9)
C37 Fe1 P2 83.57(7)
C1 Fe1 P2 165.27(7)
C5 Fe1 P2 125.34(7)
C2 Fe1 P2 144.68(7)
C4 Fe1 P2 101.58(7)
C3 Fe1 P2 109.98(7)
C37 Fe1 P1 84.37(7)
C1 Fe1 P1 108.72(7)
C5 Fe1 P1 146.77(7)
C2 Fe1 P1 96.28(7)
C4 Fe1 P1 157.71(7)
C3 Fe1 P1 118.58(7)
P2 Fe1 P1 85.62(3)
C13 P1 C19 101.88(11)
C13 P1 C11 105.33(11)
C19 P1 C11 98.88(11)
C13 P1 Fe1 115.35(8)
C19 P1 Fe1 123.69(8)
C11 P1 Fe1 109.29(9)
C25 P2 C31 100.36(11)
C25 P2 C12 104.81(11)
C31 P2 C12 99.51(12)
C25 P2 Fe1 118.85(8)
C31 P2 Fe1 122.01(8)
C12 P2 Fe1 108.57(9)
C2 C1 C5 107.0(2)
C2 C1 C6 127.9(2)
C5 C1 C6 125.0(2)
C2 C1 Fe1 70.63(13)
C5 C1 Fe1 70.47(13)
C6 C1 Fe1 127.48(17)
C3 C2 C1 108.5(2)
C3 C2 C7 125.0(2)
C1 C2 C7 125.7(2)
C3 C2 Fe1 70.63(13)
C1 C2 Fe1 69.59(13)
C7 C2 Fe1 133.22(17)
C4 C3 C2 107.6(2)
C4 C3 C8 126.3(2)
C2 C3 C8 125.0(2)
C4 C3 Fe1 70.19(13)
C2 C3 Fe1 70.13(13)
C8 C3 Fe1 134.57(17)
C5 C4 C3 109.0(2)
C5 C4 C9 125.3(2)
C3 C4 C9 124.9(2)
C5 C4 Fe1 70.35(13)
C3 C4 Fe1 70.69(13)
C9 C4 Fe1 133.33(17)
C4 C5 C1 107.9(2)
C4 C5 C10 126.4(2)
C1 C5 C10 125.3(2)
C4 C5 Fe1 70.51(13)
C1 C5 Fe1 69.59(13)
C10 C5 Fe1 130.87(17)
C1 C6 H6A 109.5
C1 C6 H6B 109.5
H6A C6 H6B 109.5
C1 C6 H6C 109.5
H6A C6 H6C 109.5
H6B C6 H6C 109.5
C2 C7 H7A 109.5
C2 C7 H7B 109.5
H7A C7 H7B 109.5
C2 C7 H7C 109.5
H7A C7 H7C 109.5
H7B C7 H7C 109.5
C3 C8 H8A 109.5
C3 C8 H8B 109.5
H8A C8 H8B 109.5
C3 C8 H8C 109.5
H8A C8 H8C 109.5
H8B C8 H8C 109.5
C4 C9 H9A 109.5
C4 C9 H9B 109.5
H9A C9 H9B 109.5
C4 C9 H9C 109.5
H9A C9 H9C 109.5
H9B C9 H9C 109.5
C5 C10 H10A 109.5
C5 C10 H10B 109.5
H10A C10 H10B 109.5
C5 C10 H10C 109.5
H10A C10 H10C 109.5
H10B C10 H10C 109.5
C12 C11 P1 111.53(17)
C12 C11 H11A 109.3
P1 C11 H11A 109.3
C12 C11 H11B 109.3
P1 C11 H11B 109.3
H11A C11 H11B 108
C11 C12 P2 113.13(17)
C11 C12 H12A 109
P2 C12 H12A 109
C11 C12 H12B 109
P2 C12 H12B 109
H12A C12 H12B 107.8
C14 C13 C18 118.2(2)
C14 C13 P1 120.2(2)
C18 C13 P1 120.93(18)
C15 C14 C13 120.9(3)
C15 C14 H14 119.5
C13 C14 H14 119.5
C14 C15 C16 120.2(3)
C14 C15 H15 119.9
C16 C15 H15 119.9
C17 C16 C15 119.5(3)
C17 C16 H16 120.2
C15 C16 H16 120.2
C16 C17 C18 120.2(3)
C16 C17 H17 119.9
C18 C17 H17 119.9
C17 C18 C13 120.9(3)
C17 C18 H18 119.5
C13 C18 H18 119.5
C24 C19 C20 118.4(2)
C24 C19 P1 120.00(19)
C20 C19 P1 121.03(18)
C21 C20 C19 120.8(2)
C21 C20 H20 119.6
C19 C20 H20 119.6
C22 C21 C20 120.9(3)
C22 C21 H21 119.6
C20 C21 H21 119.6
C21 C22 C23 119.3(3)
C21 C22 H22 120.3
C23 C22 H22 120.3
C24 C23 C22 120.0(3)
C24 C23 H23 120
C22 C23 H23 120
C23 C24 C19 120.6(3)
C23 C24 H24 119.7
C19 C24 H24 119.7
C30 C25 C26 117.5(2)
C30 C25 P2 119.92(19)
C26 C25 P2 122.2(2)
C27 C26 C25 121.9(3)
C27 C26 H26 119.1
C25 C26 H26 119.1
C28 C27 C26 119.5(3)
C28 C27 H27 120.2
C26 C27 H27 120.2
C27 C28 C29 120.3(3)
C27 C28 H28 119.9
C29 C28 H28 119.9
C28 C29 C30 120.0(3)
C28 C29 H29 120
C30 C29 H29 120
C25 C30 C29 120.7(3)
C25 C30 H30 119.6
C29 C30 H30 119.6
C32 C31 C36 118.6(2)
C32 C31 P2 120.67(19)
C36 C31 P2 120.45(18)
C33 C32 C31 120.3(2)
C33 C32 H32 119.8
C31 C32 H32 119.8
C34 C33 C32 120.9(2)
C34 C33 H33 119.6
C32 C33 H33 119.6
C35 C34 C33 119.0(2)
C35 C34 H34 120.5
C33 C34 H34 120.5
C34 C35 C36 120.7(2)
C34 C35 H35 119.7
C36 C35 H35 119.7
C35 C36 C31 120.4(2)
C35 C36 H36 119.8
C31 C36 H36 119.8
C38 C37 Fe1 179.2(2)
C37 C38 C39 176.9(2)
C44 C39 C40 117.6(2)
C44 C39 C38 121.5(2)
C40 C39 C38 121.0(2)
C41 C40 C39 121.7(2)
C41 C40 H40 119.2
C39 C40 H40 119.2
C40 C41 C42 120.0(2)
C40 C41 H41 120
C42 C41 H41 120
C43 C42 C41 119.5(2)
C43 C42 N45 120.0(2)
C41 C42 N45 120.6(2)
C42 C43 C44 120.4(2)
C42 C43 H43 119.8
C44 C43 H43 119.8
C43 C44 C39 120.8(2)
C43 C44 H44 119.6
C39 C44 H44 119.6
C46 N45 C52 121.8(2)
C46 N45 C42 120.2(2)
C52 N45 C42 117.9(2)
C47 C46 C51 118.7(2)
C47 C46 N45 120.9(2)
C51 C46 N45 120.4(2)
C48 C47 C46 120.3(2)
C48 C47 H47 119.9
C46 C47 H47 119.9
C47 C48 C49 120.9(3)
C47 C48 H48 119.6
C49 C48 H48 119.6
C50 C49 C48 118.9(3)
C50 C49 H49 120.5
C48 C49 H49 120.5
C49 C50 C51 121.1(2)
C49 C50 H50 119.5
C51 C50 H50 119.5
C50 C51 C46 120.1(2)
C50 C51 H51 119.9
C46 C51 H51 119.9
C53 C52 C57 118.8(3)
C53 C52 N45 120.2(2)
C57 C52 N45 120.9(2)
C52 C53 C54 119.7(3)
C52 C53 H53 120.2
C54 C53 H53 120.2
C55 C54 C53 121.1(3)
C55 C54 H54 119.5
C53 C54 H54 119.5
C54 C55 C56 119.1(3)
C54 C55 H55 120.4
C56 C55 H55 120.4
C57 C56 C55 120.9(3)
C57 C56 H56 119.5
C55 C56 H56 119.5
C56 C57 C52 120.3(3)
C56 C57 H57 119.8
C52 C57 H57 119.8

loop_
_geom_bond_atom_site_label_1
_geom_bond_atom_site_label_2
_geom_bond_distance
Fe1 C37 1.894(2)
Fe1 C1 2.109(2)
Fe1 C5 2.121(2)
Fe1 C2 2.123(2)
Fe1 C4 2.123(2)
Fe1 C3 2.130(2)
Fe1 P2 2.1695(7)
Fe1 P1 2.1708(7)
P1 C13 1.832(2)
P1 C19 1.849(2)
P1 C11 1.864(2)
P2 C25 1.837(2)
P2 C31 1.842(3)
P2 C12 1.856(3)
C1 C2 1.440(3)
C1 C5 1.445(3)
C1 C6 1.498(3)
C2 C3 1.428(3)
C2 C7 1.502(4)
C3 C4 1.424(3)
C3 C8 1.502(3)
C4 C5 1.422(3)
C4 C9 1.511(3)
C5 C10 1.494(3)
C6 H6A 0.98
C6 H6B 0.98
C6 H6C 0.98
C7 H7A 0.98
C7 H7B 0.98
C7 H7C 0.98
C8 H8A 0.98
C8 H8B 0.98
C8 H8C 0.98
C9 H9A 0.98
C9 H9B 0.98
C9 H9C 0.98
C10 H10A 0.98
C10 H10B 0.98
C10 H10C 0.98
C11 C12 1.536(4)
C11 H11A 0.99
C11 H11B 0.99
C12 H12A 0.99
C12 H12B 0.99
C13 C14 1.393(3)
C13 C18 1.395(4)
C14 C15 1.386(4)
C14 H14 0.95
C15 C16 1.392(4)
C15 H15 0.95
C16 C17 1.380(4)
C16 H16 0.95
C17 C18 1.391(4)
C17 H17 0.95
C18 H18 0.95
C19 C24 1.393(3)
C19 C20 1.394(4)
C20 C21 1.377(4)
C20 H20 0.95
C21 C22 1.372(4)
C21 H21 0.95
C22 C23 1.393(4)
C22 H22 0.95
C23 C24 1.388(4)
C23 H23 0.95
C24 H24 0.95
C25 C30 1.386(4)
C25 C26 1.390(4)
C26 C27 1.388(4)
C26 H26 0.95
C27 C28 1.367(4)
C27 H27 0.95
C28 C29 1.376(4)
C28 H28 0.95
C29 C30 1.401(4)
C29 H29 0.95
C30 H30 0.95
C31 C32 1.394(3)
C31 C36 1.400(3)
C32 C33 1.387(4)
C32 H32 0.95
C33 C34 1.386(4)
C33 H33 0.95
C34 C35 1.385(4)
C34 H34 0.95
C35 C36 1.387(4)
C35 H35 0.95
C36 H36 0.95
C37 C38 1.211(3)
C38 C39 1.447(3)
C39 C44 1.398(3)
C39 C40 1.399(3)
C40 C41 1.380(3)
C40 H40 0.95
C41 C42 1.394(4)
C41 H41 0.95
C42 C43 1.378(4)
C42 N45 1.437(3)
C43 C44 1.396(3)
C43 H43 0.95
C44 H44 0.95
N45 C46 1.410(3)
N45 C52 1.416(3)
C46 C47 1.393(4)
C46 C51 1.398(3)
C47 C48 1.384(4)
C47 H47 0.95
C48 C49 1.389(4)
C48 H48 0.95
C49 C50 1.377(4)
C49 H49 0.95
C50 C51 1.387(4)
C50 H50 0.95
C51 H51 0.95
C52 C53 1.384(4)
C52 C57 1.397(4)
C53 C54 1.394(4)
C53 H53 0.95
C54 C55 1.369(5)
C54 H54 0.95
C55 C56 1.375(4)
C55 H55 0.95
C56 C57 1.375(4)
C56 H56 0.95
C57 H57 0.95

loop_
_geom_torsion_atom_site_label_1
_geom_torsion_atom_site_label_2
_geom_torsion_atom_site_label_3
_geom_torsion_atom_site_label_4
_geom_torsion
C37 Fe1 P1 C13 64.31(11)
C1 Fe1 P1 C13 -28.33(11)
C5 Fe1 P1 C13 -12.07(16)
C2 Fe1 P1 C13 -67.16(11)
C4 Fe1 P1 C13 -101.6(2)
C3 Fe1 P1 C13 -101.34(11)
P2 Fe1 P1 C13 148.26(9)
C37 Fe1 P1 C19 -169.56(12)
C1 Fe1 P1 C19 97.80(12)
C5 Fe1 P1 C19 114.06(15)
C2 Fe1 P1 C19 58.97(12)
C4 Fe1 P1 C19 24.5(2)
C3 Fe1 P1 C19 24.79(12)
P2 Fe1 P1 C19 -85.61(10)
C37 Fe1 P1 C11 -54.10(11)
C1 Fe1 P1 C11 -146.74(11)
C5 Fe1 P1 C11 -130.48(15)
C2 Fe1 P1 C11 174.43(11)
C4 Fe1 P1 C11 139.98(19)
C3 Fe1 P1 C11 140.25(11)
P2 Fe1 P1 C11 29.85(9)
C37 Fe1 P2 C25 174.10(12)
C1 Fe1 P2 C25 -103.5(3)
C5 Fe1 P2 C25 -103.78(12)
C2 Fe1 P2 C25 -5.41(16)
C4 Fe1 P2 C25 -69.40(12)
C3 Fe1 P2 C25 -29.58(12)
P1 Fe1 P2 C25 89.28(10)
C37 Fe1 P2 C31 -59.99(12)
C1 Fe1 P2 C31 22.4(3)
C5 Fe1 P2 C31 22.13(13)
C2 Fe1 P2 C31 120.51(15)
C4 Fe1 P2 C31 56.52(11)
C3 Fe1 P2 C31 96.33(12)
P1 Fe1 P2 C31 -144.80(10)
C37 Fe1 P2 C12 54.56(12)
C1 Fe1 P2 C12 136.9(3)
C5 Fe1 P2 C12 136.68(12)
C2 Fe1 P2 C12 -124.94(15)
C4 Fe1 P2 C12 171.07(11)
C3 Fe1 P2 C12 -149.12(12)
P1 Fe1 P2 C12 -30.25(9)
C37 Fe1 C1 C2 -162.41(15)
C5 Fe1 C1 C2 116.9(2)
C4 Fe1 C1 C2 79.73(15)
C3 Fe1 C1 C2 36.91(14)
P2 Fe1 C1 C2 116.6(3)
P1 Fe1 C1 C2 -76.91(14)
C37 Fe1 C1 C5 80.67(14)
C2 Fe1 C1 C5 -116.9(2)
C4 Fe1 C1 C5 -37.18(13)
C3 Fe1 C1 C5 -80.00(14)
P2 Fe1 C1 C5 -0.3(3)
P1 Fe1 C1 C5 166.18(11)
C37 Fe1 C1 C6 -39.0(2)
C5 Fe1 C1 C6 -119.6(3)
C2 Fe1 C1 C6 123.4(3)
C4 Fe1 C1 C6 -156.8(2)
C3 Fe1 C1 C6 160.4(2)
P2 Fe1 C1 C6 -120.0(3)
P1 Fe1 C1 C6 46.5(2)
C5 C1 C2 C3 1.3(3)
C6 C1 C2 C3 176.9(2)
Fe1 C1 C2 C3 -60.13(16)
C5 C1 C2 C7 -169.3(2)
C6 C1 C2 C7 6.3(4)
Fe1 C1 C2 C7 129.2(2)
C5 C1 C2 Fe1 61.47(15)
C6 C1 C2 Fe1 -122.9(2)
C37 Fe1 C2 C3 143.18(15)
C1 Fe1 C2 C3 119.4(2)
C5 Fe1 C2 C3 80.64(15)
C4 Fe1 C2 C3 37.61(13)
P2 Fe1 C2 C3 -37.5(2)
P1 Fe1 C2 C3 -128.77(13)
C37 Fe1 C2 C1 23.8(2)
C5 Fe1 C2 C1 -38.72(14)
C4 Fe1 C2 C1 -81.76(15)
C3 Fe1 C2 C1 -119.4(2)
P2 Fe1 C2 C1 -156.84(12)
P1 Fe1 C2 C1 111.86(14)
C37 Fe1 C2 C7 -96.5(2)
C1 Fe1 C2 C7 -120.4(3)
C5 Fe1 C2 C7 -159.1(3)
C4 Fe1 C2 C7 157.9(3)
C3 Fe1 C2 C7 120.3(3)
P2 Fe1 C2 C7 82.8(3)
P1 Fe1 C2 C7 -8.5(2)
C1 C2 C3 C4 -1.0(3)
C7 C2 C3 C4 169.8(2)
Fe1 C2 C3 C4 -60.45(16)
C1 C2 C3 C8 -169.4(2)
C7 C2 C3 C8 1.3(4)
Fe1 C2 C3 C8 131.1(2)
C1 C2 C3 Fe1 59.48(16)
C7 C2 C3 Fe1 -129.8(2)
C37 Fe1 C3 C4 33.5(3)
C1 Fe1 C3 C4 80.80(15)
C5 Fe1 C3 C4 37.01(14)
C2 Fe1 C3 C4 118.21(19)
P2 Fe1 C3 C4 -83.77(13)
P1 Fe1 C3 C4 -179.84(11)
C37 Fe1 C3 C2 -84.7(3)
C1 Fe1 C3 C2 -37.41(14)
C5 Fe1 C3 C2 -81.19(15)
C4 Fe1 C3 C2 -118.21(19)
P2 Fe1 C3 C2 158.02(12)
P1 Fe1 C3 C2 61.96(14)
C37 Fe1 C3 C8 155.3(2)
C1 Fe1 C3 C8 -157.3(3)
C5 Fe1 C3 C8 158.9(3)
C2 Fe1 C3 C8 -119.9(3)
C4 Fe1 C3 C8 121.9(3)
P2 Fe1 C3 C8 38.1(3)
C2 C3 C4 C5 0.2(3)
C8 C3 C4 C5 168.4(2)
Fe1 C3 C4 C5 -60.20(16)
C2 C3 C4 C9 -169.6(2)
C8 C3 C4 C9 -1.4(4)
Fe1 C3 C4 C9 129.9(2)
C2 C3 C4 Fe1 60.42(16)
C8 C3 C4 Fe1 -131.4(2)
C37 Fe1 C4 C5 -44.46(17)
C1 Fe1 C4 C5 37.93(14)
C2 Fe1 C4 C5 81.65(15)
C3 Fe1 C4 C5 119.4(2)
P2 Fe1 C4 C5 -133.12(13)
P1 Fe1 C4 C5 119.75(18)
C37 Fe1 C4 C3 -163.83(14)
C1 Fe1 C4 C3 -81.44(15)
C5 Fe1 C4 C3 -119.4(2)
C2 Fe1 C4 C3 -37.72(13)
P2 Fe1 C4 C3 107.51(13)
P1 Fe1 C4 C3 0.4(3)
C37 Fe1 C4 C9 76.0(3)
C1 Fe1 C4 C9 158.4(3)
C5 Fe1 C4 C9 120.5(3)
C2 Fe1 C4 C9 -157.9(3)
C3 Fe1 C4 C9 -120.2(3)
P2 Fe1 C4 C9 -12.6(2)
P1 Fe1 C4 C9 -119.8(2)
C3 C4 C5 C1 0.6(3)
C9 C4 C5 C1 170.4(2)
Fe1 C4 C5 C1 -59.79(16)
C3 C4 C5 C10 -172.6(2)
C9 C4 C5 C10 -2.8(4)
Fe1 C4 C5 C10 127.0(2)
C3 C4 C5 Fe1 60.41(16)
C9 C4 C5 Fe1 -129.8(2)
C2 C1 C5 C4 -1.2(3)
C6 C1 C5 C4 -177.0(2)
Fe1 C1 C5 C4 60.37(16)
C2 C1 C5 C10 172.1(2)
C6 C1 C5 C10 -3.6(4)
Fe1 C1 C5 C10 -126.3(2)
C2 C1 C5 Fe1 -61.57(15)
C6 C1 C5 Fe1 122.7(2)
C37 Fe1 C5 C4 141.42(15)
C1 Fe1 C5 C4 -118.7(2)
C2 Fe1 C5 C4 -80.09(15)
C3 Fe1 C5 C4 -37.00(14)
P2 Fe1 C5 C4 61.23(16)
P1 Fe1 C5 C4 -143.06(13)
C37 Fe1 C5 C1 -99.92(14)
C2 Fe1 C5 C1 38.58(13)
C4 Fe1 C5 C1 118.7(2)
C3 Fe1 C5 C1 81.67(14)
P2 Fe1 C5 C1 179.89(11)
P1 Fe1 C5 C1 -24.4(2)
C37 Fe1 C5 C10 19.7(2)
C1 Fe1 C5 C10 119.6(3)
C2 Fe1 C5 C10 158.1(3)
C4 Fe1 C5 C10 -121.8(3)
C3 Fe1 C5 C10 -158.8(3)
P2 Fe1 C5 C10 -60.5(2)
P1 Fe1 C5 C10 95.2(3)
C13 P1 C11 C12 -146.86(18)
C19 P1 C11 C12 108.14(19)
Fe1 P1 C11 C12 -22.4(2)
P1 C11 C12 P2 -1.3(2)
C25 P2 C12 C11 -103.52(19)
C31 P2 C12 C11 153.01(19)
Fe1 P2 C12 C11 24.5(2)
C19 P1 C13 C14 150.0(2)
C11 P1 C13 C14 47.2(2)
Fe1 P1 C13 C14 -73.4(2)
C19 P1 C13 C18 -39.6(2)
C11 P1 C13 C18 -142.4(2)
Fe1 P1 C13 C18 97.0(2)
C18 C13 C14 C15 -1.2(4)
P1 C13 C14 C15 169.5(2)
C13 C14 C15 C16 -0.1(4)
C14 C15 C16 C17 1.0(4)
C15 C16 C17 C18 -0.7(4)
C16 C17 C18 C13 -0.6(4)
C14 C13 C18 C17 1.5(4)
P1 C13 C18 C17 -169.1(2)
C13 P1 C19 C24 144.8(2)
C11 P1 C19 C24 -107.3(2)
Fe1 P1 C19 C24 13.1(2)
C13 P1 C19 C20 -44.3(2)
C11 P1 C19 C20 63.5(2)
Fe1 P1 C19 C20 -176.10(17)
C24 C19 C20 C21 1.4(4)
P1 C19 C20 C21 -169.5(2)
C19 C20 C21 C22 0.7(4)
C20 C21 C22 C23 -2.4(4)
C21 C22 C23 C24 2.0(4)
C22 C23 C24 C19 0.1(4)
C20 C19 C24 C23 -1.8(4)
P1 C19 C24 C23 169.2(2)
C31 P2 C25 C30 -55.9(2)
C12 P2 C25 C30 -158.7(2)
Fe1 P2 C25 C30 79.8(2)
C31 P2 C25 C26 130.9(2)
C12 P2 C25 C26 28.0(2)
Fe1 P2 C25 C26 -93.4(2)
C30 C25 C26 C27 -2.2(4)
P2 C25 C26 C27 171.2(2)
C25 C26 C27 C28 -0.1(4)
C26 C27 C28 C29 1.3(4)
C27 C28 C29 C30 -0.3(4)
C26 C25 C30 C29 3.2(4)
P2 C25 C30 C29 -170.3(2)
C28 C29 C30 C25 -2.1(4)
C25 P2 C31 C32 -40.9(2)
C12 P2 C31 C32 66.2(2)
Fe1 P2 C31 C32 -174.71(17)
C25 P2 C31 C36 145.1(2)
C12 P2 C31 C36 -107.8(2)
Fe1 P2 C31 C36 11.3(2)
C36 C31 C32 C33 0.5(4)
P2 C31 C32 C33 -173.6(2)
C31 C32 C33 C34 -0.5(4)
C32 C33 C34 C35 -0.4(4)
C33 C34 C35 C36 1.4(4)
C34 C35 C36 C31 -1.4(4)
C32 C31 C36 C35 0.4(4)
P2 C31 C36 C35 174.58(19)
C44 C39 C40 C41 -0.1(4)
C38 C39 C40 C41 -179.7(2)
C39 C40 C41 C42 -1.0(4)
C40 C41 C42 C43 1.2(4)
C40 C41 C42 N45 -179.1(2)
C41 C42 C43 C44 -0.3(4)
N45 C42 C43 C44 180.0(2)
C42 C43 C44 C39 -0.8(4)
C40 C39 C44 C43 1.0(3)
C38 C39 C44 C43 -179.5(2)
C43 C42 N45 C46 -125.6(3)
C41 C42 N45 C46 54.7(3)
C43 C42 N45 C52 50.1(3)
C41 C42 N45 C52 -129.6(3)
C52 N45 C46 C47 -151.8(2)
C42 N45 C46 C47 23.8(4)
C52 N45 C46 C51 29.0(4)
C42 N45 C46 C51 -155.5(2)
C51 C46 C47 C48 2.0(4)
N45 C46 C47 C48 -177.2(2)
C46 C47 C48 C49 -0.9(4)
C47 C48 C49 C50 -0.2(4)
C48 C49 C50 C51 0.3(4)
C49 C50 C51 C46 0.8(4)
C47 C46 C51 C50 -1.9(4)
N45 C46 C51 C50 177.3(2)
C46 N45 C52 C53 -122.3(3)
C42 N45 C52 C53 62.0(3)
C46 N45 C52 C57 59.4(4)
C42 N45 C52 C57 -116.2(3)
C57 C52 C53 C54 -1.4(4)
N45 C52 C53 C54 -179.7(2)
C52 C53 C54 C55 1.0(4)
C53 C54 C55 C56 -0.5(5)
C54 C55 C56 C57 0.4(5)
C55 C56 C57 C52 -0.9(4)
C53 C52 C57 C56 1.3(4)
N45 C52 C57 C56 179.6(3)

loop_
_platon_squeeze_void_nr
_platon_squeeze_void_average_x
_platon_squeeze_void_average_y
_platon_squeeze_void_average_z
_platon_squeeze_void_volume
_platon_squeeze_void_count_electrons
_platon_squeeze_void_content
1 0.000 0.000 0.000 110 27 ' '
2 0.142 0.883 0.343 14 1 ' '
3 0.500 0.500 0.000 110 27 ' '
4 0.357 0.383 0.657 14 1 ' '
5 0.642 0.617 0.343 14 1 ' '
6 0.857 0.117 0.657 14 1 ' '
